data_7005312
loop_
_publ_author_name
'Ismayilov, Rayyat Huseyn'
'Wang, Wen-Zhen'
'Lee, Gene-Hsiang'
'Wang, Rui-Ren'
'Liu, Isiah Po-Chun'
'Yeh, Chen-Yu'
'Peng, Shie-Ming'

_publ_section_title
;
 New versatile ligand family, pyrazine-modulated
 oligo-alpha-pyridylamino ligands, from coordination polymer to
 extended metal atom chains.
;
_journal_issue 27
_journal_name_full 'Dalton transactions (Cambridge, England : 2003)'
_journal_page_first 2898
_journal_page_last 2907
_journal_paper_doi 10.1039/b700533d
_journal_year 2007
_chemical_formula_sum 'C33 H29 Cl3 Cr3 N20 O1.5'
_chemical_formula_weight 992.11
_chemical_name_systematic
;
?
;
_space_group_IT_number 3
_symmetry_cell_setting monoclinic
_symmetry_space_group_name_Hall 'P 2y'
_symmetry_space_group_name_H-M 'P 1 2 1'
_atom_sites_solution_hydrogens geom
_atom_sites_solution_primary direct
_atom_sites_solution_secondary difmap
_audit_creation_method SHELXL-97
_cell_angle_alpha 90.00
_cell_angle_beta 96.5009(11)
_cell_angle_gamma 90.00
_cell_formula_units_Z 2
_cell_length_a 13.7908(3)
_cell_length_b 10.3096(2)
_cell_length_c 14.7425(3)
_cell_measurement_reflns_used all
_cell_measurement_temperature 150(2)
_cell_measurement_theta_max 27.50
_cell_measurement_theta_min 1.00
_cell_volume 2082.58(7)
_computing_cell_refinement DENZO-SMN
_computing_data_collection 'NONIUS COLLECT'
_computing_data_reduction DENZO-SMN
_computing_molecular_graphics 'Bruker SHELXTL'
_computing_publication_material 'Bruker SHELXTL'
_computing_structure_refinement 'SHELXL-97 (Sheldrick, 1997)'
_computing_structure_solution 'SHELXS-97 (Sheldrick, 1990)'
_diffrn_ambient_temperature 150(2)
_diffrn_measured_fraction_theta_full 0.997
_diffrn_measured_fraction_theta_max 0.997
_diffrn_measurement_device_type 'NONIUS KappaCCD'
_diffrn_measurement_method '\w scans'
_diffrn_radiation_monochromator graphite
_diffrn_radiation_source 'fine-focus sealed tube'
_diffrn_radiation_type MoK\a
_diffrn_radiation_wavelength 0.71073
_diffrn_reflns_av_R_equivalents 0.0588
_diffrn_reflns_av_sigmaI/netI 0.0764
_diffrn_reflns_limit_h_max 15
_diffrn_reflns_limit_h_min -17
_diffrn_reflns_limit_k_max 13
_diffrn_reflns_limit_k_min -13
_diffrn_reflns_limit_l_max 19
_diffrn_reflns_limit_l_min -19
_diffrn_reflns_number 21559
_diffrn_reflns_theta_full 27.50
_diffrn_reflns_theta_max 27.50
_diffrn_reflns_theta_min 1.39
_exptl_absorpt_coefficient_mu 1.019
_exptl_absorpt_correction_T_max 0.978
_exptl_absorpt_correction_T_min 0.841
_exptl_absorpt_correction_type multi-scan
_exptl_crystal_colour dark-brown
_exptl_crystal_density_diffrn 1.582
_exptl_crystal_density_method 'not measured'
_exptl_crystal_description needle
_exptl_crystal_F_000 1004
_exptl_crystal_size_max 0.33
_exptl_crystal_size_mid 0.08
_exptl_crystal_size_min 0.02
_refine_diff_density_max 1.370
_refine_diff_density_min -0.565
_refine_diff_density_rms 0.128
_refine_ls_abs_structure_details 'Flack H D (1983), Acta Cryst. A39, 876-881'
_refine_ls_abs_structure_Flack 0.04(3)
_refine_ls_extinction_method none
_refine_ls_goodness_of_fit_ref 1.018
_refine_ls_hydrogen_treatment constr
_refine_ls_matrix_type full
_refine_ls_number_parameters 562
_refine_ls_number_reflns 8791
_refine_ls_number_restraints 1
_refine_ls_restrained_S_all 1.018
_refine_ls_R_factor_all 0.0908
_refine_ls_R_factor_gt 0.0591
_refine_ls_shift/su_max 0.016
_refine_ls_shift/su_mean 0.001
_refine_ls_structure_factor_coef Fsqd
_refine_ls_weighting_details 'calc w=1/[\s^2^(Fo^2^)+(0.1134P)^2^+0.0000P] where P=(Fo^2^+2Fc^2^)/3'
_refine_ls_weighting_scheme calc
_refine_ls_wR_factor_gt 0.1604
_refine_ls_wR_factor_ref 0.1788
_reflns_number_gt 6379
_reflns_number_total 8791
_reflns_threshold_expression >2sigma(I)
_cod_data_source_file b700533d.txt
_cod_data_source_block ic11282
_cod_depositor_comments
;
The following automatic conversions were performed:
'_symmetry_cell_setting' value 'Monoclinic' changed to 'monoclinic'
according to '/home/saulius/struct/CIF-dictionaries/cif_core.dic'
dictionary named 'cif_core.dic' version 2.4.1 from 2010-06-29.

Automatic conversion script
Id: cif_fix_enum 1527 2010-12-29 10:47:43Z saulius 
;
_cod_original_sg_symbol_H-M P2
_cod_original_formula_sum 'C33 H29 Cl3 Cr3 N20 O1.50'
_cod_database_code 7005312

loop_
_symmetry_equiv_pos_as_xyz
'x, y, z'
'-x, y, -z'

loop_
_atom_site_label
_atom_site_type_symbol
_atom_site_fract_x
_atom_site_fract_y
_atom_site_fract_z
_atom_site_U_iso_or_equiv
_atom_site_adp_type
_atom_site_occupancy
_atom_site_symmetry_multiplicity
_atom_site_calc_flag
_atom_site_refinement_flags
_atom_site_disorder_assembly
_atom_site_disorder_group
Cr1 Cr -0.10974(6) 0.01869(8) 0.11390(6) 0.0305(2) Uani 1 1 d . . .
Cr2 Cr 0.0000 0.01611(12) 0.0000 0.0288(3) Uani 1 2 d S . .
Cl1 Cl -0.22274(11) 0.02309(15) 0.23037(11) 0.0449(4) Uani 1 1 d . . .
N1 N -0.0513(3) -0.1665(5) 0.1473(3) 0.0300(10) Uani 1 1 d . . .
N2 N 0.0812(3) -0.1213(5) 0.0708(3) 0.0303(11) Uani 1 1 d . . .
N3 N 0.2098(3) -0.0607(5) -0.0086(3) 0.0353(11) Uani 1 1 d . . .
N4 N 0.0220(4) -0.4138(5) 0.1952(4) 0.0447(13) Uani 1 1 d . . .
N5 N 0.3445(4) -0.1385(6) 0.1401(4) 0.0524(15) Uani 1 1 d . . .
N6 N -0.1453(3) 0.2083(4) 0.0628(3) 0.0316(11) Uani 1 1 d . . .
N7 N -0.0794(3) 0.1547(5) -0.0691(3) 0.0307(10) Uani 1 1 d . . .
N8 N -0.0101(4) 0.0985(5) -0.1988(3) 0.0338(11) Uani 1 1 d . . .
N9 N -0.1770(4) 0.4632(5) 0.0042(3) 0.0391(12) Uani 1 1 d . . .
N10 N -0.1716(4) 0.1945(5) -0.3111(3) 0.0481(15) Uani 1 1 d . . .
C1 C -0.1012(5) -0.2525(6) 0.1938(4) 0.0370(14) Uani 1 1 d . . .
H1A H -0.1634 -0.2285 0.2102 0.044 Uiso 1 1 calc R . .
C2 C -0.0652(5) -0.3723(6) 0.2178(5) 0.0443(16) Uani 1 1 d . . .
H2A H -0.1024 -0.4284 0.2515 0.053 Uiso 1 1 calc R . .
C3 C 0.0705(4) -0.3322(6) 0.1483(4) 0.0388(13) Uani 1 1 d . . .
H3A H 0.1314 -0.3591 0.1302 0.047 Uiso 1 1 calc R . .
C4 C 0.0358(4) -0.2054(6) 0.1236(4) 0.0319(13) Uani 1 1 d . . .
C5 C 0.1787(4) -0.1168(6) 0.0687(4) 0.0328(13) Uani 1 1 d . . .
C6 C 0.2506(5) -0.1537(7) 0.1406(5) 0.0448(16) Uani 1 1 d . . .
H6A H 0.2287 -0.1925 0.1931 0.054 Uiso 1 1 calc R . .
C7 C 0.3730(5) -0.0861(8) 0.0645(5) 0.059(2) Uani 1 1 d . . .
H7A H 0.4408 -0.0734 0.0613 0.070 Uiso 1 1 calc R . .
C8 C 0.3076(5) -0.0497(7) -0.0094(5) 0.0467(17) Uani 1 1 d . . .
H8A H 0.3321 -0.0160 -0.0623 0.056 Uiso 1 1 calc R . .
C9 C -0.1860(4) 0.2996(6) 0.1149(4) 0.0393(15) Uani 1 1 d . . .
H9A H -0.2030 0.2762 0.1734 0.047 Uiso 1 1 calc R . .
C10 C -0.2021(5) 0.4224(6) 0.0840(5) 0.0421(16) Uani 1 1 d . . .
H10A H -0.2326 0.4820 0.1209 0.051 Uiso 1 1 calc R . .
C11 C -0.1386(4) 0.3758(6) -0.0476(4) 0.0362(14) Uani 1 1 d . . .
H11A H -0.1204 0.4015 -0.1052 0.043 Uiso 1 1 calc R . .
C12 C -0.1243(4) 0.2460(6) -0.0194(4) 0.0322(13) Uani 1 1 d . . .
C13 C -0.0840(4) 0.1574(6) -0.1623(4) 0.0312(12) Uani 1 1 d . . .
C14 C -0.1667(5) 0.2016(5) -0.2211(4) 0.0379(15) Uani 1 1 d . . .
H14A H -0.2203 0.2375 -0.1946 0.045 Uiso 1 1 calc R . .
C15 C -0.0948(5) 0.1393(7) -0.3453(4) 0.0479(17) Uani 1 1 d . . .
H15A H -0.0954 0.1340 -0.4097 0.057 Uiso 1 1 calc R . .
C16 C -0.0163(5) 0.0905(6) -0.2910(4) 0.0420(15) Uani 1 1 d . . .
H16A H 0.0351 0.0502 -0.3185 0.050 Uiso 1 1 calc R . .
Cr3 Cr -0.42227(6) 0.66187(9) 0.36269(6) 0.0291(2) Uani 1 1 d . . .
Cr4 Cr -0.5000 0.66551(13) 0.5000 0.0288(3) Uani 1 2 d S . .
Cl2 Cl -0.34336(10) 0.65220(16) 0.21936(10) 0.0397(3) Uani 1 1 d . . .
N11 N -0.5548(3) 0.5806(5) 0.3031(3) 0.0286(10) Uani 1 1 d . . .
N12 N -0.5933(3) 0.5280(5) 0.4465(3) 0.0301(10) Uani 1 1 d . . .
N13 N -0.6277(3) 0.4743(5) 0.5921(3) 0.0305(11) Uani 1 1 d . . .
N14 N -0.7315(4) 0.4870(5) 0.2220(3) 0.0393(12) Uani 1 1 d . . .
N15 N -0.6827(4) 0.2214(5) 0.5363(4) 0.0445(13) Uani 1 1 d . . .
N16 N -0.4877(3) 0.8468(4) 0.3417(3) 0.0290(10) Uani 1 1 d . . .
N17 N -0.5958(3) 0.8034(5) 0.4469(3) 0.0291(11) Uani 1 1 d . . .
N18 N -0.6960(3) 0.7491(5) 0.5553(3) 0.0314(11) Uani 1 1 d . . .
N19 N -0.5639(4) 1.0980(5) 0.3126(4) 0.0452(13) Uani 1 1 d . . .
N20 N -0.8598(4) 0.8540(6) 0.4521(4) 0.0486(14) Uani 1 1 d . . .
C17 C -0.5795(4) 0.5877(6) 0.2136(4) 0.0354(13) Uani 1 1 d . . .
H17A H -0.5354 0.6270 0.1768 0.042 Uiso 1 1 calc R . .
C18 C -0.6652(5) 0.5412(7) 0.1729(4) 0.0420(15) Uani 1 1 d . . .
H18A H -0.6790 0.5467 0.1084 0.050 Uiso 1 1 calc R . .
C19 C -0.7071(4) 0.4807(6) 0.3096(4) 0.0354(14) Uani 1 1 d . . .
H19A H -0.7526 0.4432 0.3457 0.042 Uiso 1 1 calc R . .
C20 C -0.6192(4) 0.5249(6) 0.3542(4) 0.0299(12) Uani 1 1 d . . .
C21 C -0.6284(4) 0.4376(6) 0.5044(4) 0.0307(13) Uani 1 1 d . . .
C22 C -0.6542(5) 0.3072(6) 0.4778(4) 0.0393(15) Uani 1 1 d . . .
H22A H -0.6507 0.2815 0.4163 0.047 Uiso 1 1 calc R . .
C23 C -0.6837(5) 0.2609(7) 0.6212(5) 0.0444(16) Uani 1 1 d . . .
H23A H -0.7045 0.2022 0.6648 0.053 Uiso 1 1 calc R . .
C24 C -0.6557(4) 0.3844(6) 0.6491(4) 0.0366(14) Uani 1 1 d . . .
H24A H -0.6563 0.4065 0.7116 0.044 Uiso 1 1 calc R . .
C25 C -0.4501(5) 0.9327(6) 0.2839(4) 0.0359(14) Uani 1 1 d . . .
H25A H -0.3958 0.9079 0.2535 0.043 Uiso 1 1 calc R . .
C26 C -0.4894(5) 1.0535(6) 0.2695(5) 0.0431(16) Uani 1 1 d . . .
H26A H -0.4630 1.1089 0.2270 0.052 Uiso 1 1 calc R . .
C27 C -0.5994(4) 1.0187(6) 0.3695(4) 0.0404(14) Uani 1 1 d . . .
H27A H -0.6506 1.0480 0.4023 0.049 Uiso 1 1 calc R . .
C28 C -0.5639(4) 0.8888(6) 0.3842(4) 0.0326(13) Uani 1 1 d . . .
C29 C -0.6865(4) 0.8079(6) 0.4757(4) 0.0317(13) Uani 1 1 d . . .
C30 C -0.7711(5) 0.8570(6) 0.4237(4) 0.0407(15) Uani 1 1 d . . .
H30A H -0.7645 0.8941 0.3657 0.049 Uiso 1 1 calc R . .
C31 C -0.8649(5) 0.8036(8) 0.5357(5) 0.0512(18) Uani 1 1 d . . .
H31A H -0.9253 0.8057 0.5609 0.061 Uiso 1 1 calc R . .
C32 C -0.7850(4) 0.7494(7) 0.5854(4) 0.0412(15) Uani 1 1 d . . .
H32A H -0.7925 0.7108 0.6428 0.049 Uiso 1 1 calc R . .
C33 C -1.0000 0.459(3) 0.5000 0.167(9) Uiso 1 2 d S . .
Cl3 Cl -0.9064(4) 0.3782(6) 0.5795(4) 0.0558(14) Uani 0.33 1 d P . .
Cl4 Cl -1.1035(4) 0.4085(10) 0.4955(8) 0.110(4) Uani 0.33 1 d P . .
Cl5 Cl -0.9461(4) 0.5102(7) 0.4136(4) 0.0692(17) Uani 0.33 1 d P . .
O1 O -0.5807(5) 1.2634(4) 0.0626(5) 0.091(2) Uani 1 1 d . . .
H1 H -0.5251 1.2838 0.1024 0.136 Uiso 1 1 d . . .
H1' H -0.5819 1.2772 0.0159 0.136 Uiso 1 1 d . . .
O2 O -0.4545(4) 0.4786(5) 0.0354(4) 0.0473(14) Uani 0.50 1 d P . .
C34 C -0.4545(4) 0.4786(5) 0.0354(4) 0.0473(14) Uani 0.50 1 d P . .

loop_
_atom_site_aniso_label
_atom_site_aniso_U_11
_atom_site_aniso_U_22
_atom_site_aniso_U_33
_atom_site_aniso_U_23
_atom_site_aniso_U_13
_atom_site_aniso_U_12
Cr1 0.0306(4) 0.0271(5) 0.0355(5) -0.0033(4) 0.0114(4) -0.0021(4)
Cr2 0.0285(6) 0.0248(6) 0.0332(6) 0.000 0.0035(5) 0.000
Cl1 0.0487(9) 0.0384(8) 0.0534(9) -0.0089(8) 0.0304(7) -0.0067(8)
N1 0.029(2) 0.032(3) 0.030(2) -0.004(2) 0.010(2) 0.001(2)
N2 0.025(2) 0.027(2) 0.041(3) 0.001(2) 0.013(2) 0.002(2)
N3 0.024(2) 0.037(3) 0.046(3) 0.011(2) 0.009(2) 0.000(2)
N4 0.048(3) 0.035(3) 0.053(3) 0.007(3) 0.012(3) -0.005(3)
N5 0.034(3) 0.055(4) 0.068(4) 0.015(3) 0.004(3) -0.002(3)
N6 0.025(2) 0.029(3) 0.043(3) -0.004(2) 0.011(2) 0.0048(19)
N7 0.030(2) 0.031(3) 0.032(2) -0.002(2) 0.0044(19) 0.005(2)
N8 0.037(3) 0.034(3) 0.031(3) -0.004(2) 0.004(2) -0.002(2)
N9 0.044(3) 0.032(3) 0.041(3) -0.004(2) 0.003(2) 0.003(2)
N10 0.063(4) 0.047(3) 0.032(3) -0.002(2) -0.009(3) 0.012(3)
C1 0.042(4) 0.033(3) 0.038(3) 0.000(3) 0.013(3) -0.006(3)
C2 0.053(4) 0.035(4) 0.047(4) 0.003(3) 0.017(3) -0.012(3)
C3 0.036(3) 0.036(3) 0.046(3) 0.001(3) 0.014(3) 0.001(3)
C4 0.033(3) 0.032(3) 0.031(3) 0.002(2) 0.006(2) -0.004(3)
C5 0.030(3) 0.029(3) 0.040(3) -0.003(3) 0.009(3) 0.001(2)
C6 0.034(3) 0.043(4) 0.056(4) 0.009(3) 0.003(3) -0.005(3)
C7 0.020(3) 0.081(6) 0.075(5) 0.017(4) 0.006(3) 0.005(3)
C8 0.030(3) 0.054(4) 0.059(4) 0.016(4) 0.016(3) 0.001(3)
C9 0.035(3) 0.043(4) 0.042(3) -0.009(3) 0.014(3) 0.001(3)
C10 0.037(4) 0.039(4) 0.051(4) -0.016(3) 0.008(3) 0.008(3)
C11 0.032(3) 0.034(3) 0.042(3) 0.000(3) -0.001(3) 0.008(3)
C12 0.024(3) 0.034(3) 0.039(3) -0.008(3) 0.005(2) 0.000(2)
C13 0.033(3) 0.026(3) 0.036(3) -0.001(3) 0.008(2) 0.000(3)
C14 0.046(4) 0.027(3) 0.040(3) -0.002(2) 0.001(3) 0.004(3)
C15 0.056(4) 0.054(4) 0.033(3) -0.003(3) 0.001(3) 0.004(4)
C16 0.052(4) 0.041(4) 0.034(3) -0.002(3) 0.011(3) 0.007(3)
Cr3 0.0247(4) 0.0298(5) 0.0333(4) -0.0007(4) 0.0062(3) -0.0006(4)
Cr4 0.0256(6) 0.0263(6) 0.0345(6) 0.000 0.0033(5) 0.000
Cl2 0.0331(7) 0.0497(9) 0.0384(7) -0.0022(8) 0.0131(6) -0.0023(8)
N11 0.023(2) 0.032(3) 0.031(2) -0.002(2) 0.004(2) -0.001(2)
N12 0.029(2) 0.033(3) 0.029(2) 0.001(2) 0.0087(19) -0.006(2)
N13 0.025(2) 0.031(3) 0.036(2) 0.003(2) 0.008(2) -0.0007(19)
N14 0.038(3) 0.041(3) 0.037(3) 0.000(2) -0.002(2) -0.005(2)
N15 0.050(3) 0.034(3) 0.051(3) 0.009(3) 0.013(3) -0.006(3)
N16 0.029(2) 0.030(3) 0.030(2) 0.005(2) 0.012(2) -0.001(2)
N17 0.026(3) 0.030(3) 0.032(2) 0.004(2) 0.006(2) 0.000(2)
N18 0.023(2) 0.037(3) 0.035(3) 0.002(2) 0.005(2) 0.002(2)
N19 0.049(3) 0.032(3) 0.057(3) 0.014(3) 0.014(3) -0.008(3)
N20 0.032(3) 0.062(4) 0.052(3) 0.008(3) 0.007(3) 0.011(3)
C17 0.036(3) 0.034(3) 0.035(3) 0.004(3) 0.003(3) 0.000(3)
C18 0.045(4) 0.048(4) 0.033(3) 0.004(3) 0.006(3) -0.005(3)
C19 0.028(3) 0.042(3) 0.036(3) -0.001(3) 0.005(3) -0.006(3)
C20 0.025(3) 0.026(3) 0.040(3) -0.003(3) 0.009(2) -0.001(3)
C21 0.029(3) 0.033(3) 0.030(3) 0.008(2) 0.004(2) -0.003(2)
C22 0.047(4) 0.031(3) 0.041(3) 0.004(3) 0.011(3) -0.003(3)
C23 0.051(4) 0.036(4) 0.049(4) 0.014(3) 0.017(3) -0.005(3)
C24 0.035(3) 0.041(4) 0.036(3) 0.008(3) 0.012(3) -0.004(3)
C25 0.035(3) 0.042(4) 0.032(3) 0.006(3) 0.007(3) -0.003(3)
C26 0.043(4) 0.041(4) 0.047(4) 0.013(3) 0.013(3) -0.005(3)
C27 0.043(3) 0.033(3) 0.047(3) 0.010(3) 0.013(3) 0.006(3)
C28 0.031(3) 0.032(3) 0.036(3) 0.000(3) 0.006(3) -0.003(3)
C29 0.027(3) 0.034(3) 0.036(3) -0.001(3) 0.008(2) 0.001(2)
C30 0.038(4) 0.048(4) 0.037(3) 0.004(3) 0.008(3) -0.001(3)
C31 0.028(3) 0.073(5) 0.054(4) 0.014(4) 0.010(3) 0.008(3)
C32 0.030(3) 0.055(4) 0.040(3) 0.011(3) 0.011(3) -0.002(3)
Cl3 0.049(3) 0.072(4) 0.044(3) 0.000(3) -0.007(3) 0.020(3)
Cl4 0.025(3) 0.130(7) 0.173(9) 0.097(7) 0.000(4) -0.012(4)
Cl5 0.075(4) 0.078(4) 0.064(3) 0.018(3) 0.048(3) 0.018(4)
O1 0.068(4) 0.016(2) 0.193(7) 0.030(3) 0.042(4) 0.006(2)
O2 0.032(3) 0.057(3) 0.057(3) -0.035(3) 0.020(2) -0.018(2)
C34 0.032(3) 0.057(3) 0.057(3) -0.035(3) 0.020(2) -0.018(2)

loop_
_atom_type_symbol
_atom_type_description
_atom_type_scat_dispersion_real
_atom_type_scat_dispersion_imag
_atom_type_scat_source
C C 0.0033 0.0016 'International Tables Vol C Tables 4.2.6.8 and 6.1.1.4'
H H 0.0000 0.0000 'International Tables Vol C Tables 4.2.6.8 and 6.1.1.4'
N N 0.0061 0.0033 'International Tables Vol C Tables 4.2.6.8 and 6.1.1.4'
Cl Cl 0.1484 0.1585 'International Tables Vol C Tables 4.2.6.8 and 6.1.1.4'
Cr Cr 0.3209 0.6236 'International Tables Vol C Tables 4.2.6.8 and 6.1.1.4'
O O 0.0106 0.0060 'International Tables Vol C Tables 4.2.6.8 and 6.1.1.4'

loop_
_geom_angle_atom_site_label_1
_geom_angle_atom_site_label_2
_geom_angle_atom_site_label_3
_geom_angle
_geom_angle_site_symmetry_1
_geom_angle_site_symmetry_3
_geom_angle_publ_flag
N1 Cr1 N3 91.24(19) . 2 ?
N1 Cr1 N8 87.79(19) . 2 ?
N3 Cr1 N8 168.40(19) 2 2 ?
N1 Cr1 N6 168.27(18) . . ?
N3 Cr1 N6 89.44(19) 2 . ?
N8 Cr1 N6 89.19(19) 2 . ?
N1 Cr1 Cr2 84.15(13) . . ?
N3 Cr1 Cr2 83.82(13) 2 . ?
N8 Cr1 Cr2 84.58(14) 2 . ?
N6 Cr1 Cr2 84.28(13) . . ?
N1 Cr1 Cl1 96.30(13) . . ?
N3 Cr1 Cl1 96.18(14) 2 . ?
N8 Cr1 Cl1 95.42(14) 2 . ?
N6 Cr1 Cl1 95.26(13) . . ?
Cr2 Cr1 Cl1 179.54(6) . . ?
N7 Cr2 N7 89.2(3) 2 . ?
N7 Cr2 N2 179.1(2) 2 2 ?
N7 Cr2 N2 89.93(18) . 2 ?
N7 Cr2 N2 89.93(18) 2 . ?
N7 Cr2 N2 179.1(2) . . ?
N2 Cr2 N2 91.0(3) 2 . ?
N7 Cr2 Cr1 89.77(13) 2 2 ?
N7 Cr2 Cr1 89.32(13) . 2 ?
N2 Cr2 Cr1 90.16(13) 2 2 ?
N2 Cr2 Cr1 90.74(13) . 2 ?
N7 Cr2 Cr1 89.32(13) 2 . ?
N7 Cr2 Cr1 89.77(13) . . ?
N2 Cr2 Cr1 90.74(13) 2 . ?
N2 Cr2 Cr1 90.16(13) . . ?
Cr1 Cr2 Cr1 178.72(7) 2 . ?
C4 N1 C1 117.1(5) . . ?
C4 N1 Cr1 122.4(4) . . ?
C1 N1 Cr1 120.5(4) . . ?
C5 N2 C4 123.9(5) . . ?
C5 N2 Cr2 117.3(4) . . ?
C4 N2 Cr2 118.5(4) . . ?
C8 N3 C5 116.3(5) . . ?
C8 N3 Cr1 121.8(4) . 2 ?
C5 N3 Cr1 121.7(4) . 2 ?
C3 N4 C2 116.5(6) . . ?
C6 N5 C7 116.0(6) . . ?
C12 N6 C9 116.9(5) . . ?
C12 N6 Cr1 121.5(4) . . ?
C9 N6 Cr1 121.4(4) . . ?
C13 N7 C12 123.1(5) . . ?
C13 N7 Cr2 119.0(4) . . ?
C12 N7 Cr2 117.9(4) . . ?
C13 N8 C16 117.6(5) . . ?
C13 N8 Cr1 120.8(4) . 2 ?
C16 N8 Cr1 121.6(4) . 2 ?
C11 N9 C10 117.0(5) . . ?
C14 N10 C15 116.4(5) . . ?
N1 C1 C2 122.2(6) . . ?
N4 C2 C1 122.0(6) . . ?
N4 C3 C4 122.9(6) . . ?
N1 C4 N2 116.0(5) . . ?
N1 C4 C3 119.3(5) . . ?
N2 C4 C3 124.5(5) . . ?
N2 C5 N3 115.7(5) . . ?
N2 C5 C6 126.1(6) . . ?
N3 C5 C6 118.0(5) . . ?
N5 C6 C5 125.0(6) . . ?
N5 C7 C8 122.5(6) . . ?
N3 C8 C7 122.1(6) . . ?
C10 C9 N6 120.9(6) . . ?
N9 C10 C9 122.9(6) . . ?
N9 C11 C12 121.8(6) . . ?
N6 C12 N7 116.0(5) . . ?
N6 C12 C11 120.5(5) . . ?
N7 C12 C11 123.2(6) . . ?
N8 C13 N7 116.1(5) . . ?
N8 C13 C14 119.2(5) . . ?
N7 C13 C14 124.0(5) . . ?
N10 C14 C13 122.6(6) . . ?
N10 C15 C16 122.7(6) . . ?
N8 C16 C15 121.3(6) . . ?
N11 Cr3 N16 87.82(18) . . ?
N11 Cr3 N18 168.94(18) . 2_456 ?
N16 Cr3 N18 89.40(19) . 2_456 ?
N11 Cr3 N13 90.24(18) . 2_456 ?
N16 Cr3 N13 168.21(18) . 2_456 ?
N18 Cr3 N13 90.31(19) 2_456 2_456 ?
N11 Cr3 Cr4 84.75(13) . . ?
N16 Cr3 Cr4 83.42(12) . . ?
N18 Cr3 Cr4 84.30(13) 2_456 . ?
N13 Cr3 Cr4 84.82(13) 2_456 . ?
N11 Cr3 Cl2 94.14(13) . . ?
N16 Cr3 Cl2 97.60(13) . . ?
N18 Cr3 Cl2 96.83(13) 2_456 . ?
N13 Cr3 Cl2 94.14(13) 2_456 . ?
Cr4 Cr3 Cl2 178.48(6) . . ?
N12 Cr4 N12 90.6(3) . 2_456 ?
N12 Cr4 N17 179.2(2) . 2_456 ?
N12 Cr4 N17 89.02(18) 2_456 2_456 ?
N12 Cr4 N17 89.02(18) . . ?
N12 Cr4 N17 179.2(2) 2_456 . ?
N17 Cr4 N17 91.4(3) 2_456 . ?
N12 Cr4 Cr3 89.57(13) . 2_456 ?
N12 Cr4 Cr3 89.17(13) 2_456 2_456 ?
N17 Cr4 Cr3 91.09(14) 2_456 2_456 ?
N17 Cr4 Cr3 90.16(14) . 2_456 ?
N12 Cr4 Cr3 89.17(13) . . ?
N12 Cr4 Cr3 89.57(13) 2_456 . ?
N17 Cr4 Cr3 90.16(14) 2_456 . ?
N17 Cr4 Cr3 91.09(14) . . ?
Cr3 Cr4 Cr3 178.21(7) 2_456 . ?
C17 N11 C20 117.8(5) . . ?
C17 N11 Cr3 120.3(4) . . ?
C20 N11 Cr3 121.9(4) . . ?
C20 N12 C21 121.7(5) . . ?
C20 N12 Cr4 119.3(4) . . ?
C21 N12 Cr4 119.0(4) . . ?
C24 N13 C21 116.0(5) . . ?
C24 N13 Cr3 122.5(4) . 2_456 ?
C21 N13 Cr3 121.5(4) . 2_456 ?
C19 N14 C18 116.0(5) . . ?
C23 N15 C22 116.6(6) . . ?
C28 N16 C25 116.7(5) . . ?
C28 N16 Cr3 124.1(4) . . ?
C25 N16 Cr3 119.2(4) . . ?
C29 N17 C28 123.9(5) . . ?
C29 N17 Cr4 118.8(4) . . ?
C28 N17 Cr4 117.4(4) . . ?
C29 N18 C32 118.0(5) . . ?
C29 N18 Cr3 123.1(4) . 2_456 ?
C32 N18 Cr3 118.9(4) . 2_456 ?
C27 N19 C26 116.8(6) . . ?
C30 N20 C31 116.1(6) . . ?
N11 C17 C18 122.3(6) . . ?
N14 C18 C17 121.4(6) . . ?
N14 C19 C20 124.7(6) . . ?
N11 C20 N12 115.5(5) . . ?
N11 C20 C19 117.8(5) . . ?
N12 C20 C19 126.5(5) . . ?
N13 C21 N12 115.9(5) . . ?
N13 C21 C22 120.1(5) . . ?
N12 C21 C22 123.7(5) . . ?
N15 C22 C21 122.0(6) . . ?
N15 C23 C24 122.4(6) . . ?
N13 C24 C23 122.9(6) . . ?
C26 C25 N16 120.9(6) . . ?
N19 C26 C25 123.2(6) . . ?
N19 C27 C28 122.4(6) . . ?
N16 C28 N17 115.3(5) . . ?
N16 C28 C27 119.9(5) . . ?
N17 C28 C27 124.5(5) . . ?
N18 C29 N17 116.1(5) . . ?
N18 C29 C30 118.6(5) . . ?
N17 C29 C30 124.9(5) . . ?
N20 C30 C29 123.3(6) . . ?
N20 C31 C32 121.7(6) . . ?
N18 C32 C31 122.0(6) . . ?
Cl4 C33 Cl4 140(2) . 2_356 ?
Cl4 C33 Cl5 68.6(5) . 2_356 ?
Cl4 C33 Cl5 126.0(5) 2_356 2_356 ?
Cl4 C33 Cl5 126.0(5) . . ?
Cl4 C33 Cl5 68.6(5) 2_356 . ?
Cl5 C33 Cl5 142(2) 2_356 . ?
Cl4 C33 Cl3 39.4(6) . 2_356 ?
Cl4 C33 Cl3 117.5(13) 2_356 2_356 ?
Cl5 C33 Cl3 107.1(4) 2_356 2_356 ?
Cl5 C33 Cl3 89.9(4) . 2_356 ?
Cl4 C33 Cl3 117.5(13) . . ?
Cl4 C33 Cl3 39.4(6) 2_356 . ?
Cl5 C33 Cl3 89.9(4) 2_356 . ?
Cl5 C33 Cl3 107.1(4) . . ?
Cl3 C33 Cl3 126.2(16) 2_356 . ?
Cl4 Cl3 C33 55.0(4) 2_356 . ?
Cl4 Cl3 Cl5 94.3(5) 2_356 2_356 ?
C33 Cl3 Cl5 41.6(3) . 2_356 ?
Cl3 Cl4 C33 85.6(6) 2_356 . ?
Cl3 Cl4 Cl5 142.5(6) 2_356 2_356 ?
C33 Cl4 Cl5 58.9(7) . 2_356 ?
C33 Cl5 Cl4 52.5(6) . 2_356 ?
C33 Cl5 Cl3 48.5(5) . 2_356 ?
Cl4 Cl5 Cl3 83.8(3) 2_356 2_356 ?
C34 O2 O2 0.0(5) 2_455 2_455 ?

loop_
_geom_bond_atom_site_label_1
_geom_bond_atom_site_label_2
_geom_bond_distance
_geom_bond_site_symmetry_2
_geom_bond_publ_flag
Cr1 N1 2.109(5) . ?
Cr1 N3 2.122(5) 2 ?
Cr1 N8 2.123(5) 2 ?
Cr1 N6 2.132(5) . ?
Cr1 Cr2 2.3846(9) . ?
Cr1 Cl1 2.4462(16) . ?
Cr2 N7 2.007(5) 2 ?
Cr2 N7 2.007(5) . ?
Cr2 N2 2.021(5) 2 ?
Cr2 N2 2.021(5) . ?
Cr2 Cr1 2.3846(9) 2 ?
N1 C4 1.349(7) . ?
N1 C1 1.355(8) . ?
N2 C5 1.349(7) . ?
N2 C4 1.364(7) . ?
N3 C8 1.354(8) . ?
N3 C5 1.389(8) . ?
N3 Cr1 2.122(5) 2 ?
N4 C3 1.318(8) . ?
N4 C2 1.353(9) . ?
N5 C6 1.305(8) . ?
N5 C7 1.338(9) . ?
N6 C12 1.335(8) . ?
N6 C9 1.374(8) . ?
N7 C13 1.368(7) . ?
N7 C12 1.381(7) . ?
N8 C13 1.349(7) . ?
N8 C16 1.355(7) . ?
N8 Cr1 2.123(5) 2 ?
N9 C11 1.330(8) . ?
N9 C10 1.332(8) . ?
N10 C14 1.323(8) . ?
N10 C15 1.349(9) . ?
C1 C2 1.363(9) . ?
C3 C4 1.425(9) . ?
C5 C6 1.419(9) . ?
C7 C8 1.385(9) . ?
C9 C10 1.356(9) . ?
C11 C12 1.408(9) . ?
C13 C14 1.427(8) . ?
C15 C16 1.368(9) . ?
Cr3 N11 2.110(4) . ?
Cr3 N16 2.117(5) . ?
Cr3 N18 2.117(5) 2_456 ?
Cr3 N13 2.135(5) 2_456 ?
Cr3 Cr4 2.3957(8) . ?
Cr3 Cl2 2.4860(16) . ?
Cr4 N12 2.014(5) . ?
Cr4 N12 2.014(5) 2_456 ?
Cr4 N17 2.036(5) 2_456 ?
Cr4 N17 2.036(5) . ?
Cr4 Cr3 2.3957(9) 2_456 ?
N11 C17 1.328(7) . ?
N11 C20 1.355(7) . ?
N12 C20 1.367(7) . ?
N12 C21 1.388(7) . ?
N13 C24 1.338(7) . ?
N13 C21 1.346(7) . ?
N13 Cr3 2.135(5) 2_456 ?
N14 C19 1.299(7) . ?
N14 C18 1.351(8) . ?
N15 C23 1.318(9) . ?
N15 C22 1.326(8) . ?
N16 C28 1.354(7) . ?
N16 C25 1.371(7) . ?
N17 C29 1.366(7) . ?
N17 C28 1.384(8) . ?
N18 C29 1.341(7) . ?
N18 C32 1.352(7) . ?
N18 Cr3 2.117(5) 2_456 ?
N19 C27 1.307(8) . ?
N19 C26 1.347(9) . ?
N20 C30 1.338(8) . ?
N20 C31 1.346(9) . ?
C17 C18 1.351(9) . ?
C19 C20 1.390(8) . ?
C21 C22 1.433(9) . ?
C23 C24 1.379(9) . ?
C25 C26 1.366(9) . ?
C27 C28 1.434(9) . ?
C29 C30 1.415(9) . ?
C31 C32 1.371(9) . ?
C33 Cl4 1.513(12) . ?
C33 Cl4 1.513(12) 2_356 ?
C33 Cl5 1.632(10) 2_356 ?
C33 Cl5 1.632(10) . ?
C33 Cl3 1.842(14) 2_356 ?
C33 Cl3 1.842(14) . ?
Cl3 Cl4 1.172(12) 2_356 ?
Cl3 Cl5 2.459(9) 2_356 ?
Cl4 Cl3 1.172(12) 2_356 ?
Cl4 Cl5 1.775(14) 2_356 ?
Cl5 Cl4 1.775(14) 2_356 ?
Cl5 Cl3 2.459(9) 2_356 ?
O2 C34 1.538(10) 2_455 ?
O2 O2 1.538(10) 2_455 ?
